data_2102355
loop_
_publ_author_name
'Marsh, Richard E.'

_publ_section_title
;
 Space group <i>Cc</i>: an update
;
_journal_issue 2
_journal_name_full 'Acta Crystallographica Section B'
_journal_page_first 252
_journal_page_last 253
_journal_paper_doi 10.1107/S0108768104003878
_journal_volume 60
_journal_year 2004
_chemical_formula_moiety 'C14 H11 N3'
_chemical_formula_sum 'C14 H11 N3'
_space_group_crystal_system monoclinic
_space_group_IT_number 15
_symmetry_space_group_name_H-M 'C 1 2/c 1'
_audit_creation_method CRYM
_cell_angle_alpha 90
_cell_angle_beta 105.54
_cell_angle_gamma 90
_cell_formula_units_Z 4
_cell_length_a 26.9820
_cell_length_b 5.6806
_cell_length_c 7.4390
_cell_volume 1098.523
_cod_data_source_file bk0142.cif
_cod_data_source_block HUNCEY
_cod_depositor_comments
;
 Adding the _cell_formula_units_Z data item.

 Antanas Vaitkus,
 2017-08-05

  Added moiety chemical formula from Marsh (2004) paper.
  The summary chemical formula is calculated from moiety formula using
  AdHocParser
  (svn://www.crystallography.net/cod-tools/trunk/Formulae/AdHocParser.yp,
  revision 1441.)

  Andrius Merkys
  2013-11-11
;
_cod_original_sg_symbol_H-M C2/c
_cod_database_code 2102355

loop_
_atom_site_label
_atom_site_type_symbol
_atom_site_fract_x
_atom_site_fract_y
_atom_site_fract_z
C1 C -0.13139 0.03610 0.07840
C2 C -0.18208 0.08670 -0.01670
C3 C -0.19410 0.29575 -0.11335
C4 C -0.15560 0.45620 -0.11550
C5 C -0.10498 0.40835 -0.02030
C6 C -0.09288 0.19735 0.07565
Cn7 C -0.04024 0.14230 0.17465
N1 N -0.02439 -0.08450 0.20450
C8 C 0.00000 0.28820 0.25000
